data_4103621
loop_
_publ_author_name
'Anthony F. Cozzolino'
'Pamela S. Whitfield'
'Ignacio Vargas-Baca'

_publ_contact_author_address
;Department of Chemistry
McMaster University
1280 Main St. W.
Hamilton, ON
L8S4M1
;
_publ_contact_author_email vargas@chemistry.mcmaster.ca
_publ_contact_author_fax 1(905)5222509
_publ_contact_author_name 'Professor Ignacio Vargas-Baca'
_publ_contact_author_phone 1(905)5259140x23497
_publ_section_title
;
 Supramolecular Chromotropism of the Crystalline Phases of
 4,5,6,7-Tetrafluorobenzo-2,1,3-telluradiazole
;
_journal_name_full 'Journal of the American Chemical Society'
_journal_page_first 17265
_journal_page_last 17270
_journal_paper_doi 10.1021/ja107252f
_journal_volume 132
_journal_year 2010
_chemical_formula_moiety 'C6 F4 N2 Te, C5 H5 N'
_chemical_formula_sum 'C11 H5 F4 N3 Te'
_chemical_formula_weight 382.78
_chemical_name_common '4,5,6,7-tetrafluorobenzo-2,1,3-telluradiazole pyridine solvate'
_chemical_name_systematic '4,5,6,7-tetrafluorobenzo-2,1,3-telluradiazole pyridine solvate'
_chemical_properties_physical 'air-sensitive, moisture-sensitive'
_space_group_IT_number 14
_symmetry_cell_setting monoclinic
_symmetry_Int_Tables_number 14
_symmetry_space_group_name_Hall '-P 2ybc'
_symmetry_space_group_name_H-M 'P 1 21/c 1'
_atom_sites_solution_hydrogens geom
_atom_sites_solution_primary direct
_atom_sites_solution_secondary difmap
_audit_creation_method SHELXL-97
_cell_angle_alpha 90.00
_cell_angle_beta 92.644(8)
_cell_angle_gamma 90.00
_cell_formula_units_Z 4
_cell_length_a 5.423(2)
_cell_length_b 10.807(4)
_cell_length_c 20.081(7)
_cell_measurement_reflns_used 985
_cell_measurement_temperature 173(2)
_cell_measurement_theta_max 21.638
_cell_measurement_theta_min 2.141
_cell_volume 1175.6(7)
_computing_cell_refinement 'Bruker APEX2'
_computing_data_collection 'Bruker APEX2'
_computing_data_reduction 'Bruker APEX2'
_computing_molecular_graphics 'WINGX (Farrugia, 1999)'
_computing_publication_material 'WINGX (Farrugia, 1999)'
_computing_structure_refinement 'SHELXL-97 (Sheldrick, 1997)'
_computing_structure_solution 'SHELXL-97 (Sheldrick, 1997)'
_diffrn_ambient_pressure 101.3
_diffrn_ambient_temperature 173(2)
_diffrn_measured_fraction_theta_full 0.994
_diffrn_measured_fraction_theta_max 0.994
_diffrn_measurement_device_type 'CCD area detector'
_diffrn_measurement_method 'phi and omega scans'
_diffrn_radiation_monochromator graphite
_diffrn_radiation_probe x-ray
_diffrn_radiation_type MoK\a
_diffrn_radiation_wavelength 0.71073
_diffrn_reflns_av_R_equivalents 0.1033
_diffrn_reflns_av_sigmaI/netI 0.0831
_diffrn_reflns_limit_h_max 7
_diffrn_reflns_limit_h_min -6
_diffrn_reflns_limit_k_max 13
_diffrn_reflns_limit_k_min -14
_diffrn_reflns_limit_l_max 26
_diffrn_reflns_limit_l_min -17
_diffrn_reflns_number 14325
_diffrn_reflns_theta_full 27.65
_diffrn_reflns_theta_max 27.65
_diffrn_reflns_theta_min 2.14
_diffrn_source_type 'fine-focus sealed tube'
_exptl_absorpt_coefficient_mu 2.570
_exptl_absorpt_correction_T_max 0.926
_exptl_absorpt_correction_T_min 0.690
_exptl_absorpt_correction_type multi-scan
_exptl_absorpt_process_details '(Blessing, 1995) & SADABS (Sheldrick, 1996)'
_exptl_crystal_colour yellow
_exptl_crystal_density_diffrn 2.163
_exptl_crystal_density_method 'not measured'
_exptl_crystal_description Needle
_exptl_crystal_F_000 720
_exptl_crystal_recrystallization_method pyridine
_exptl_crystal_size_max 0.60
_exptl_crystal_size_mid 0.03
_exptl_crystal_size_min 0.03
_refine_diff_density_max 0.861
_refine_diff_density_min -0.741
_refine_diff_density_rms 0.159
_refine_ls_extinction_method none
_refine_ls_goodness_of_fit_ref 0.993
_refine_ls_hydrogen_treatment noref
_refine_ls_matrix_type full
_refine_ls_number_parameters 172
_refine_ls_number_reflns 2715
_refine_ls_number_restraints 0
_refine_ls_restrained_S_all 0.993
_refine_ls_R_factor_all 0.0844
_refine_ls_R_factor_gt 0.0433
_refine_ls_shift/su_max 0.000
_refine_ls_shift/su_mean 0.000
_refine_ls_structure_factor_coef Fsqd
_refine_ls_weighting_details 'calc w=1/[\s^2^(Fo^2^)+(0.0336P)^2^+0.0000P] where P=(Fo^2^+2Fc^2^)/3'
_refine_ls_weighting_scheme calc
_refine_ls_wR_factor_gt 0.0791
_refine_ls_wR_factor_ref 0.0912
_reflns_number_gt 1792
_reflns_number_total 2715
_reflns_threshold_expression >2sigma(I)
_cod_data_source_file ja107252f_si_004.cif
_cod_data_source_block 6pyridine
_cod_original_sg_symbol_H-M 'P 21/c'
_cod_database_code 4103621

loop_
_symmetry_equiv_pos_as_xyz
'x, y, z'
'-x, y+1/2, -z+1/2'
'-x, -y, -z'
'x, -y-1/2, z-1/2'

loop_
_atom_site_label
_atom_site_type_symbol
_atom_site_fract_x
_atom_site_fract_y
_atom_site_fract_z
_atom_site_U_iso_or_equiv
_atom_site_adp_type
_atom_site_occupancy
_atom_site_symmetry_multiplicity
_atom_site_calc_flag
_atom_site_refinement_flags
Te1 Te 0.24902(8) 0.47664(4) 0.425816(18) 0.02693(14) Uani 1 1 d .
N1 N -0.0113(9) 0.3448(4) 0.4213(2) 0.0267(11) Uani 1 1 d .
N2 N 0.3679(9) 0.3927(4) 0.5114(2) 0.0257(11) Uani 1 1 d .
C1 C 0.0164(10) 0.2733(5) 0.4738(3) 0.0231(13) Uani 1 1 d .
C2 C -0.1490(11) 0.1740(6) 0.4880(3) 0.0300(14) Uani 1 1 d .
C3 C -0.1192(11) 0.1087(6) 0.5442(3) 0.0293(14) Uani 1 1 d .
C4 C 0.0823(11) 0.1311(6) 0.5913(3) 0.0294(14) Uani 1 1 d .
C5 C 0.2455(12) 0.2206(5) 0.5802(3) 0.0268(13) Uani 1 1 d .
C6 C 0.2224(11) 0.2985(5) 0.5226(3) 0.0252(13) Uani 1 1 d .
F2 F -0.3411(7) 0.1518(3) 0.44438(16) 0.0397(9) Uani 1 1 d .
F3 F -0.2795(7) 0.0182(3) 0.55978(17) 0.0426(9) Uani 1 1 d .
F4 F 0.1015(7) 0.0596(3) 0.64586(16) 0.0431(10) Uani 1 1 d .
F5 F 0.4393(6) 0.2416(3) 0.62499(15) 0.0379(9) Uani 1 1 d .
N3 N -0.0436(9) 0.5420(5) 0.3136(2) 0.0327(12) Uani 1 1 d .
C7 C -0.2469(12) 0.4800(7) 0.2940(3) 0.0405(16) Uani 1 1 d .
H7 H -0.2864 0.4080 0.3166 0.049 Uiso 1 1 calc R
C8 C -0.4020(13) 0.5191(7) 0.2410(3) 0.0462(18) Uani 1 1 d .
H8 H -0.5428 0.4741 0.2285 0.055 Uiso 1 1 calc R
C9 C -0.3438(15) 0.6255(8) 0.2074(3) 0.051(2) Uani 1 1 d .
H9 H -0.4451 0.6539 0.1720 0.061 Uiso 1 1 calc R
C10 C -0.1321(15) 0.6894(7) 0.2272(3) 0.0472(19) Uani 1 1 d .
H10 H -0.0867 0.7609 0.2051 0.057 Uiso 1 1 calc R
C11 C 0.0115(12) 0.6441(6) 0.2810(3) 0.0376(16) Uani 1 1 d .
H11 H 0.1528 0.6876 0.2947 0.045 Uiso 1 1 calc R

loop_
_atom_site_aniso_label
_atom_site_aniso_U_11
_atom_site_aniso_U_22
_atom_site_aniso_U_33
_atom_site_aniso_U_23
_atom_site_aniso_U_13
_atom_site_aniso_U_12
Te1 0.0253(2) 0.0303(2) 0.02513(19) 0.00154(18) 0.00024(14) -0.0037(2)
N1 0.020(3) 0.032(3) 0.028(3) -0.005(2) 0.003(2) -0.003(2)
N2 0.021(3) 0.031(3) 0.025(2) -0.002(2) -0.004(2) -0.004(2)
C1 0.016(3) 0.028(4) 0.024(3) 0.001(2) -0.002(2) -0.002(3)
C2 0.027(4) 0.034(4) 0.029(3) -0.001(3) -0.003(3) -0.006(3)
C3 0.021(4) 0.030(4) 0.037(3) -0.003(3) 0.008(3) -0.010(3)
C4 0.028(4) 0.028(4) 0.032(3) 0.009(3) 0.000(3) -0.003(3)
C5 0.024(3) 0.033(4) 0.022(3) -0.001(3) -0.005(2) -0.001(3)
C6 0.027(4) 0.027(3) 0.021(3) -0.004(2) 0.004(2) -0.003(3)
F2 0.036(2) 0.043(2) 0.039(2) 0.0010(16) -0.0113(17) -0.0160(18)
F3 0.038(2) 0.041(2) 0.048(2) 0.0102(17) -0.0038(17) -0.0177(19)
F4 0.040(2) 0.049(3) 0.040(2) 0.0206(17) -0.0047(17) -0.0090(19)
F5 0.027(2) 0.050(2) 0.0351(19) 0.0102(16) -0.0098(16) -0.0076(18)
N3 0.025(3) 0.042(4) 0.031(3) -0.001(2) -0.005(2) -0.003(3)
C7 0.033(4) 0.048(4) 0.040(3) -0.002(3) 0.001(3) -0.001(4)
C8 0.029(4) 0.068(5) 0.040(4) -0.015(4) -0.012(3) -0.001(4)
C9 0.052(5) 0.071(6) 0.028(3) 0.005(3) -0.007(3) 0.017(4)
C10 0.057(5) 0.053(5) 0.032(4) 0.005(3) 0.003(3) 0.007(4)
C11 0.029(4) 0.050(5) 0.034(3) 0.000(3) -0.003(3) -0.005(3)

loop_
_atom_type_symbol
_atom_type_description
_atom_type_scat_dispersion_real
_atom_type_scat_dispersion_imag
_atom_type_scat_source
C C 0.0033 0.0016 'International Tables Vol C Tables 4.2.6.8 and 6.1.1.4'
N N 0.0061 0.0033 'International Tables Vol C Tables 4.2.6.8 and 6.1.1.4'
F F 0.0171 0.0103 'International Tables Vol C Tables 4.2.6.8 and 6.1.1.4'
Te Te -0.5308 1.6751 'International Tables Vol C Tables 4.2.6.8 and 6.1.1.4'
H H 0.0000 0.0000 'International Tables Vol C Tables 4.2.6.8 and 6.1.1.4'

loop_
_geom_angle_atom_site_label_1
_geom_angle_atom_site_label_2
_geom_angle_atom_site_label_3
_geom_angle
N1 Te1 N2 85.15(19)
C1 N1 Te1 109.2(4)
C6 N2 Te1 108.8(4)
N1 C1 C2 123.5(5)
N1 C1 C6 118.7(5)
C2 C1 C6 117.7(5)
C3 C2 F2 121.0(5)
C3 C2 C1 120.8(5)
F2 C2 C1 118.2(5)
C2 C3 F3 121.5(5)
C2 C3 C4 121.9(5)
F3 C3 C4 116.6(5)
C5 C4 F4 121.8(5)
C5 C4 C3 120.1(5)
F4 C4 C3 118.1(5)
C4 C5 F5 120.2(5)
C4 C5 C6 121.8(5)
F5 C5 C6 118.0(5)
N2 C6 C5 124.3(5)
N2 C6 C1 118.1(5)
C5 C6 C1 117.6(5)
C11 N3 C7 118.4(5)
N3 C7 C8 122.3(7)
N3 C7 H7 118.8
C8 C7 H7 118.8
C9 C8 C7 119.0(7)
C9 C8 H8 120.5
C7 C8 H8 120.5
C8 C9 C10 118.8(6)
C8 C9 H9 120.6
C10 C9 H9 120.6
C9 C10 C11 118.4(7)
C9 C10 H10 120.8
C11 C10 H10 120.8
N3 C11 C10 123.1(6)
N3 C11 H11 118.4
C10 C11 H11 118.4

loop_
_geom_bond_atom_site_label_1
_geom_bond_atom_site_label_2
_geom_bond_distance
Te1 N1 2.005(5)
Te1 N2 2.022(4)
N1 C1 1.309(7)
N2 C6 1.314(7)
C1 C2 1.436(8)
C1 C6 1.477(7)
C2 C3 1.334(8)
C2 F2 1.351(6)
C3 F3 1.354(6)
C3 C4 1.432(8)
C4 C5 1.337(8)
C4 F4 1.340(6)
C5 F5 1.371(6)
C5 C6 1.431(8)
N3 C11 1.324(8)
N3 C7 1.334(8)
C7 C8 1.392(9)
C7 H7 0.9300
C8 C9 1.378(10)
C8 H8 0.9300
C9 C10 1.382(10)
C9 H9 0.9300
C10 C11 1.391(8)
C10 H10 0.9300
C11 H11 0.9300
